data_7053673
loop_
_publ_author_name
'Sun, Mingtai'
'Mu, Ying'
'Wu, Qiaolin'
'Gao, Wei'
'Ye, Ling'

_publ_section_title
;
 Synthesis, structures and ethylene polymerization behavior of
 half-metallocene chromium(iii) catalysts bearing salicylaldiminato
 ligands
;
_journal_issue 12
_journal_name_full 'New Journal of Chemistry'
_journal_page_first 2979
_journal_paper_doi 10.1039/c0nj00439a
_journal_volume 34
_journal_year 2010
_chemical_formula_sum 'C25 H35 Br Cl4 Cr N O'
_chemical_formula_weight 639.25
_chemical_name_systematic
;
?
;
_space_group_IT_number 18
_symmetry_cell_setting orthorhombic
_symmetry_space_group_name_Hall 'P 2 2ab'
_symmetry_space_group_name_H-M 'P 21 21 2'
_atom_sites_solution_hydrogens geom
_atom_sites_solution_primary direct
_atom_sites_solution_secondary difmap
_audit_creation_method SHELXL-97
_cell_angle_alpha 90.00
_cell_angle_beta 90.00
_cell_angle_gamma 90.00
_cell_formula_units_Z 4
_cell_length_a 12.321(3)
_cell_length_b 25.157(5)
_cell_length_c 9.3501(19)
_cell_measurement_temperature 293(2)
_cell_volume 2898.2(11)
_computing_cell_refinement 'RAPID AUTO'
_computing_data_collection 'RAPID AUTO'
_computing_data_reduction 'RAPID AUTO'
_computing_molecular_graphics 'Bruker SHELXTL'
_computing_publication_material 'Bruker SHELXTL'
_computing_structure_refinement 'SHELXL-97 (Sheldrick, 1997)'
_computing_structure_solution 'SHELXS-97 (Sheldrick, 1990)'
_diffrn_ambient_temperature 293(2)
_diffrn_detector_area_resol_mean '100x100 microns'
_diffrn_measured_fraction_theta_full 0.997
_diffrn_measured_fraction_theta_max 0.997
_diffrn_measurement_device_type 'Rigaku R-AXIS RAPID IP diffractometer'
_diffrn_measurement_method 'Oscillation scans'
_diffrn_radiation_monochromator graphite
_diffrn_radiation_source 'fine-focus sealed tube'
_diffrn_radiation_type MoK\a
_diffrn_radiation_wavelength 0.71073
_diffrn_reflns_av_R_equivalents 0.0573
_diffrn_reflns_av_sigmaI/netI 0.0564
_diffrn_reflns_limit_h_max 15
_diffrn_reflns_limit_h_min -16
_diffrn_reflns_limit_k_max 32
_diffrn_reflns_limit_k_min -32
_diffrn_reflns_limit_l_max 11
_diffrn_reflns_limit_l_min -12
_diffrn_reflns_number 28218
_diffrn_reflns_theta_full 27.48
_diffrn_reflns_theta_max 27.48
_diffrn_reflns_theta_min 3.18
_diffrn_standards_decay_% none
_diffrn_standards_interval_count none
_diffrn_standards_interval_time none
_diffrn_standards_number none
_exptl_absorpt_coefficient_mu 2.160
_exptl_absorpt_correction_T_max 0.8129
_exptl_absorpt_correction_T_min 0.7376
_exptl_absorpt_correction_type empirical
_exptl_absorpt_process_details 'ABSCOR by T.Higashi 8 March, 1995'
_exptl_crystal_colour green
_exptl_crystal_density_diffrn 1.465
_exptl_crystal_density_method 'not measured'
_exptl_crystal_description block
_exptl_crystal_F_000 1308
_exptl_crystal_size_max 0.15
_exptl_crystal_size_mid 0.13
_exptl_crystal_size_min 0.10
_refine_diff_density_max 0.363
_refine_diff_density_min -0.455
_refine_diff_density_rms 0.061
_refine_ls_abs_structure_details 'Flack H D (1983), Acta Cryst. A39, 876-881'
_refine_ls_abs_structure_Flack 0.023(9)
_refine_ls_extinction_method none
_refine_ls_goodness_of_fit_ref 1.023
_refine_ls_hydrogen_treatment constr
_refine_ls_matrix_type full
_refine_ls_number_parameters 325
_refine_ls_number_reflns 6618
_refine_ls_number_restraints 0
_refine_ls_restrained_S_all 1.023
_refine_ls_R_factor_all 0.0645
_refine_ls_R_factor_gt 0.0414
_refine_ls_shift/su_max 0.001
_refine_ls_shift/su_mean 0.000
_refine_ls_structure_factor_coef Fsqd
_refine_ls_weighting_details 'calc w=1/[\s^2^(Fo^2^)+(0.0409P)^2^+0.8606P] where P=(Fo^2^+2Fc^2^)/3'
_refine_ls_weighting_scheme calc
_refine_ls_wR_factor_gt 0.0880
_refine_ls_wR_factor_ref 0.0966
_reflns_number_gt 5021
_reflns_number_total 6618
_reflns_threshold_expression >2sigma(I)
_cod_data_source_file c0nj00439a.txt
_cod_data_source_block complex_4
_cod_depositor_comments
;
The following automatic conversions were performed:

'_symmetry_cell_setting' value 'Orthorhombic' changed to
'orthorhombic' according to
/home/saulius/struct/CIF-dictionaries/cif_core.dic dictionary named
'cif_core.dic' version 2.4.2 from 2011-04-26.

Automatic conversion script
Id: cif_fix_values 1891 2012-01-12 08:04:46Z andrius 
;
_cod_original_sg_symbol_H-M P2(1)2(1)2
_cod_database_code 7053673

loop_
_symmetry_equiv_pos_as_xyz
'x, y, z'
'-x, -y, z'
'x+1/2, -y+1/2, -z'
'-x+1/2, y+1/2, -z'

loop_
_atom_site_label
_atom_site_type_symbol
_atom_site_fract_x
_atom_site_fract_y
_atom_site_fract_z
_atom_site_U_iso_or_equiv
_atom_site_adp_type
_atom_site_occupancy
_atom_site_symmetry_multiplicity
_atom_site_calc_flag
_atom_site_refinement_flags
_atom_site_disorder_assembly
_atom_site_disorder_group
C20B C 0.1310(16) 0.4575(11) 0.606(4) 0.100(7) Uani 0.51(4) 1 d P A 1
H20A H 0.1157 0.4203 0.5943 0.150 Uiso 0.51(4) 1 calc PR A 1
H20B H 0.0756 0.4781 0.5600 0.150 Uiso 0.51(4) 1 calc PR A 1
H20C H 0.1326 0.4659 0.7063 0.150 Uiso 0.51(4) 1 calc PR A 1
C19B C 0.264(3) 0.5272(9) 0.555(4) 0.116(10) Uani 0.51(4) 1 d P A 1
H19A H 0.3323 0.5347 0.5089 0.173 Uiso 0.51(4) 1 calc PR A 1
H19B H 0.2694 0.5362 0.6546 0.173 Uiso 0.51(4) 1 calc PR A 1
H19C H 0.2079 0.5478 0.5112 0.173 Uiso 0.51(4) 1 calc PR A 1
C20A C 0.1603(16) 0.4813(10) 0.6617(17) 0.071(5) Uani 0.49(4) 1 d P A 2
H20D H 0.1211 0.4494 0.6844 0.106 Uiso 0.49(4) 1 calc PR A 2
H20E H 0.1102 0.5084 0.6329 0.106 Uiso 0.49(4) 1 calc PR A 2
H20F H 0.1997 0.4930 0.7444 0.106 Uiso 0.49(4) 1 calc PR A 2
C19A C 0.3015(18) 0.5231(8) 0.506(2) 0.061(4) Uani 0.49(4) 1 d P A 2
H19D H 0.3483 0.5176 0.4251 0.091 Uiso 0.49(4) 1 calc PR A 2
H19E H 0.3442 0.5334 0.5873 0.091 Uiso 0.49(4) 1 calc PR A 2
H19F H 0.2501 0.5506 0.4844 0.091 Uiso 0.49(4) 1 calc PR A 2
C18 C 0.2393(4) 0.47012(16) 0.5404(5) 0.0530(11) Uani 1 1 d . . .
H18A H 0.2293 0.4644 0.4376 0.064 Uiso 0.51(4) 1 calc PR A 1
H18B H 0.1988 0.4572 0.4571 0.064 Uiso 0.49(4) 1 d PR A 2
Br1 Br 0.57432(4) 0.416827(17) 0.88017(4) 0.05420(13) Uani 1 1 d . . .
C1 C 0.4269(3) 0.37220(15) 0.1756(4) 0.0446(9) Uani 1 1 d . A .
C2 C 0.3309(3) 0.39240(15) 0.1101(4) 0.0477(10) Uani 1 1 d . A .
C3 C 0.2891(4) 0.35269(17) 0.0198(4) 0.0464(10) Uani 1 1 d . A .
C4 C 0.3572(3) 0.30806(17) 0.0272(4) 0.0448(10) Uani 1 1 d . A .
C5 C 0.4436(3) 0.32014(16) 0.1217(4) 0.0472(9) Uani 1 1 d . A .
C6 C 0.5035(4) 0.40231(19) 0.2677(5) 0.0639(12) Uani 1 1 d . . .
H6A H 0.5371 0.3785 0.3345 0.096 Uiso 1 1 calc R . .
H6B H 0.4645 0.4293 0.3188 0.096 Uiso 1 1 calc R . .
H6C H 0.5582 0.4186 0.2092 0.096 Uiso 1 1 calc R . .
C7 C 0.2880(5) 0.44774(18) 0.1284(6) 0.0768(15) Uani 1 1 d . . .
H7A H 0.2910 0.4661 0.0385 0.115 Uiso 1 1 calc R . .
H7B H 0.3312 0.4663 0.1975 0.115 Uiso 1 1 calc R . .
H7C H 0.2141 0.4462 0.1608 0.115 Uiso 1 1 calc R . .
C8 C 0.1922(4) 0.3578(2) -0.0759(5) 0.0743(15) Uani 1 1 d . . .
H8A H 0.1442 0.3845 -0.0385 0.111 Uiso 1 1 calc R . .
H8B H 0.1547 0.3244 -0.0804 0.111 Uiso 1 1 calc R . .
H8C H 0.2154 0.3679 -0.1701 0.111 Uiso 1 1 calc R . .
C9 C 0.3446(5) 0.2597(2) -0.0670(5) 0.0693(14) Uani 1 1 d . . .
H9A H 0.2771 0.2424 -0.0456 0.104 Uiso 1 1 calc R . .
H9B H 0.4035 0.2356 -0.0496 0.104 Uiso 1 1 calc R . .
H9C H 0.3452 0.2704 -0.1655 0.104 Uiso 1 1 calc R . .
C10 C 0.5415(4) 0.2867(2) 0.1497(6) 0.0708(14) Uani 1 1 d . . .
H10A H 0.5260 0.2504 0.1252 0.106 Uiso 1 1 calc R . .
H10B H 0.5603 0.2888 0.2492 0.106 Uiso 1 1 calc R . .
H10C H 0.6010 0.2993 0.0929 0.106 Uiso 1 1 calc R . .
C11 C 0.3232(3) 0.37812(13) 0.5150(4) 0.0337(8) Uani 1 1 d . . .
C12 C 0.3978(3) 0.33914(14) 0.5641(4) 0.0357(8) Uani 1 1 d . A .
C13 C 0.4699(3) 0.35068(14) 0.6763(4) 0.0386(8) Uani 1 1 d . . .
H13 H 0.5172 0.3247 0.7100 0.046 Uiso 1 1 calc R A .
C14 C 0.4701(3) 0.40052(14) 0.7356(4) 0.0394(8) Uani 1 1 d . A .
C15 C 0.3962(3) 0.43878(15) 0.6925(4) 0.0418(9) Uani 1 1 d . . .
H15 H 0.3967 0.4719 0.7366 0.050 Uiso 1 1 calc R A .
C16 C 0.3222(3) 0.42871(14) 0.5859(4) 0.0378(8) Uani 1 1 d . A .
C17 C 0.3947(3) 0.28542(14) 0.5143(4) 0.0409(9) Uani 1 1 d . . .
H17 H 0.4314 0.2606 0.5698 0.049 Uiso 1 1 calc R A .
C21 C 0.3354(4) 0.20657(14) 0.3940(5) 0.0547(11) Uani 1 1 d . . .
C22 C 0.3104(5) 0.19071(15) 0.2403(5) 0.0702(14) Uani 1 1 d . A .
H22A H 0.2958 0.1533 0.2362 0.105 Uiso 1 1 calc R . .
H22B H 0.3717 0.1988 0.1807 0.105 Uiso 1 1 calc R . .
H22C H 0.2481 0.2100 0.2072 0.105 Uiso 1 1 calc R . .
C23 C 0.4369(5) 0.17753(18) 0.4420(6) 0.0876(19) Uani 1 1 d . A .
H23A H 0.4457 0.1817 0.5434 0.131 Uiso 1 1 calc R . .
H23B H 0.4989 0.1920 0.3937 0.131 Uiso 1 1 calc R . .
H23C H 0.4303 0.1404 0.4195 0.131 Uiso 1 1 calc R . .
C24 C 0.2393(5) 0.19329(19) 0.4899(6) 0.0787(17) Uani 1 1 d . A .
H24A H 0.2195 0.1567 0.4770 0.118 Uiso 1 1 calc R . .
H24B H 0.1789 0.2156 0.4653 0.118 Uiso 1 1 calc R . .
H24C H 0.2589 0.1992 0.5880 0.118 Uiso 1 1 calc R . .
C25 C 0.9217(5) 0.4008(2) 0.1305(7) 0.0916(17) Uani 1 1 d . . .
H25 H 0.9636 0.3680 0.1194 0.110 Uiso 1 1 calc R . .
Cl1 Cl 0.11073(8) 0.29269(4) 0.22421(11) 0.0497(2) Uani 1 1 d . A .
Cl2 Cl 0.9286(2) 0.43547(9) -0.0311(2) 0.1364(7) Uani 1 1 d . . .
Cl3 Cl 0.9747(2) 0.43484(11) 0.2715(3) 0.1733(11) Uani 1 1 d . . .
Cl4 Cl 0.78974(17) 0.38347(9) 0.1630(3) 0.1300(7) Uani 1 1 d . . .
Cr1 Cr 0.28895(4) 0.32270(2) 0.25138(6) 0.03290(13) Uani 1 1 d . . .
N1 N 0.3467(3) 0.26716(11) 0.4003(3) 0.0396(7) Uani 1 1 d . A .
O1 O 0.2562(2) 0.36888(9) 0.4101(2) 0.0376(6) Uani 1 1 d . A .

loop_
_atom_site_aniso_label
_atom_site_aniso_U_11
_atom_site_aniso_U_22
_atom_site_aniso_U_33
_atom_site_aniso_U_23
_atom_site_aniso_U_13
_atom_site_aniso_U_12
C20B 0.075(10) 0.107(14) 0.119(17) 0.011(12) 0.002(10) 0.029(10)
C19B 0.093(18) 0.051(8) 0.20(3) -0.003(13) -0.030(17) 0.007(10)
C20A 0.055(9) 0.088(12) 0.070(8) -0.009(7) 0.006(6) 0.032(8)
C19A 0.067(12) 0.034(6) 0.082(9) 0.018(6) -0.008(7) 0.011(6)
C18 0.062(3) 0.043(2) 0.054(2) -0.0049(19) -0.010(2) 0.014(2)
Br1 0.0572(3) 0.0642(3) 0.04126(19) 0.0021(2) -0.01138(19) -0.0131(2)
C1 0.039(2) 0.053(2) 0.0418(18) -0.0025(18) 0.0083(18) -0.020(2)
C2 0.049(3) 0.049(2) 0.045(2) 0.012(2) 0.018(2) -0.0043(18)
C3 0.045(2) 0.064(3) 0.0300(17) 0.0111(18) 0.0008(17) -0.004(2)
C4 0.040(2) 0.058(2) 0.0370(19) -0.0048(18) 0.0096(17) -0.0104(19)
C5 0.036(2) 0.055(2) 0.050(2) -0.002(2) 0.0138(19) -0.0030(18)
C6 0.054(3) 0.082(3) 0.056(2) -0.011(2) 0.008(2) -0.031(2)
C7 0.100(4) 0.052(3) 0.078(3) 0.018(3) 0.020(3) 0.007(3)
C8 0.055(3) 0.115(4) 0.052(3) 0.024(3) -0.010(2) -0.011(3)
C9 0.082(4) 0.072(3) 0.054(2) -0.017(2) 0.015(3) -0.021(3)
C10 0.038(3) 0.081(3) 0.094(4) -0.004(3) 0.008(2) 0.006(2)
C11 0.033(2) 0.0353(18) 0.0325(17) 0.0006(15) -0.0005(15) 0.0002(15)
C12 0.037(2) 0.0382(18) 0.0319(16) 0.0016(15) 0.0036(15) 0.0000(15)
C13 0.041(2) 0.0390(19) 0.0361(17) 0.0059(16) -0.0032(16) 0.0010(16)
C14 0.038(2) 0.0497(19) 0.0306(16) 0.0002(17) -0.0024(16) -0.0060(16)
C15 0.049(2) 0.0394(19) 0.0371(18) -0.0042(16) 0.0037(17) -0.0049(17)
C16 0.040(2) 0.0368(19) 0.0370(18) -0.0019(15) 0.0009(15) -0.0005(15)
C17 0.045(2) 0.0372(19) 0.0409(19) 0.0023(17) 0.0004(17) 0.0066(17)
C21 0.078(3) 0.0292(18) 0.057(2) -0.002(2) -0.013(2) 0.005(2)
C22 0.103(4) 0.038(2) 0.069(3) -0.013(2) -0.018(3) -0.002(2)
C23 0.103(5) 0.046(2) 0.114(4) -0.011(3) -0.048(4) 0.025(3)
C24 0.107(5) 0.057(3) 0.072(3) 0.014(3) 0.004(3) -0.027(3)
C25 0.081(4) 0.074(3) 0.120(5) -0.002(3) 0.012(4) -0.001(3)
Cl1 0.0358(5) 0.0625(6) 0.0506(5) 0.0004(5) 0.0001(4) -0.0127(4)
Cl2 0.1384(17) 0.1350(16) 0.1357(15) 0.0494(13) 0.0293(14) 0.0064(15)
Cl3 0.166(2) 0.180(2) 0.174(2) -0.018(2) -0.043(2) -0.0456(19)
Cl4 0.0860(13) 0.1552(17) 0.1490(18) 0.0162(14) 0.0184(12) -0.0208(12)
Cr1 0.0300(3) 0.0372(3) 0.0314(3) -0.0010(3) 0.0013(2) -0.0032(2)
N1 0.0455(19) 0.0343(15) 0.0390(17) -0.0009(14) -0.0016(14) 0.0019(13)
O1 0.0387(14) 0.0389(13) 0.0351(13) -0.0057(11) -0.0049(11) 0.0051(11)

loop_
_atom_type_symbol
_atom_type_description
_atom_type_scat_dispersion_real
_atom_type_scat_dispersion_imag
_atom_type_scat_source
C C 0.0033 0.0016 'International Tables Vol C Tables 4.2.6.8 and 6.1.1.4'
H H 0.0000 0.0000 'International Tables Vol C Tables 4.2.6.8 and 6.1.1.4'
Cl Cl 0.1484 0.1585 'International Tables Vol C Tables 4.2.6.8 and 6.1.1.4'
Cr Cr 0.3209 0.6236 'International Tables Vol C Tables 4.2.6.8 and 6.1.1.4'
N N 0.0061 0.0033 'International Tables Vol C Tables 4.2.6.8 and 6.1.1.4'
O O 0.0106 0.0060 'International Tables Vol C Tables 4.2.6.8 and 6.1.1.4'
Br Br -0.2901 2.4595 'International Tables Vol C Tables 4.2.6.8 and 6.1.1.4'

loop_
_geom_angle_atom_site_label_1
_geom_angle_atom_site_label_2
_geom_angle_atom_site_label_3
_geom_angle
C18 C20B H20A 109.5
C18 C20B H20B 109.5
H20A C20B H20B 109.5
C18 C20B H20C 109.5
H20A C20B H20C 109.5
H20B C20B H20C 109.5
C18 C19B H19A 109.5
C18 C19B H19B 109.5
H19A C19B H19B 109.5
C18 C19B H19C 109.5
H19A C19B H19C 109.5
H19B C19B H19C 109.5
C18 C20A H20D 109.5
C18 C20A H20E 109.5
H20D C20A H20E 109.5
C18 C20A H20F 109.5
H20D C20A H20F 109.5
H20E C20A H20F 109.5
C18 C19A H19D 109.5
C18 C19A H19E 109.5
H19D C19A H19E 109.5
C18 C19A H19F 109.5
H19D C19A H19F 109.5
H19E C19A H19F 109.5
C19B C18 C20B 110.8(11)
C19B C18 C16 120.0(11)
C20B C18 C16 109.7(7)
C19B C18 C20A 83.4(12)
C20B C18 C20A 33.5(8)
C16 C18 C20A 110.4(6)
C19B C18 C19A 24.6(15)
C20B C18 C19A 134.2(10)
C16 C18 C19A 108.1(8)
C20A C18 C19A 108.0(10)
C19B C18 H18A 105.0
C20B C18 H18A 105.0
C16 C18 H18A 105.0
C20A C18 H18A 132.7
C19A C18 H18A 89.0
C19B C18 H18B 120.1
C20B C18 H18B 78.7
C16 C18 H18B 109.7
C20A C18 H18B 109.1
C19A C18 H18B 111.4
H18A C18 H18B 26.9
C5 C1 C2 107.3(3)
C5 C1 C6 125.8(4)
C2 C1 C6 126.5(4)
C5 C1 Cr1 73.0(2)
C2 C1 Cr1 72.6(2)
C6 C1 Cr1 125.9(3)
C3 C2 C1 108.0(3)
C3 C2 C7 126.8(4)
C1 C2 C7 125.1(4)
C3 C2 Cr1 73.5(2)
C1 C2 Cr1 70.2(2)
C7 C2 Cr1 125.1(3)
C4 C3 C2 108.7(4)
C4 C3 C8 125.1(4)
C2 C3 C8 126.1(4)
C4 C3 Cr1 72.0(2)
C2 C3 Cr1 70.5(2)
C8 C3 Cr1 126.3(3)
C3 C4 C5 108.0(3)
C3 C4 C9 123.7(4)
C5 C4 C9 127.8(4)
C3 C4 Cr1 72.4(2)
C5 C4 Cr1 70.8(2)
C9 C4 Cr1 128.8(3)
C4 C5 C1 108.1(4)
C4 C5 C10 126.5(4)
C1 C5 C10 125.1(4)
C4 C5 Cr1 72.9(2)
C1 C5 Cr1 70.2(2)
C10 C5 Cr1 127.1(3)
C1 C6 H6A 109.5
C1 C6 H6B 109.5
H6A C6 H6B 109.5
C1 C6 H6C 109.5
H6A C6 H6C 109.5
H6B C6 H6C 109.5
C2 C7 H7A 109.5
C2 C7 H7B 109.5
H7A C7 H7B 109.5
C2 C7 H7C 109.5
H7A C7 H7C 109.5
H7B C7 H7C 109.5
C3 C8 H8A 109.5
C3 C8 H8B 109.5
H8A C8 H8B 109.5
C3 C8 H8C 109.5
H8A C8 H8C 109.5
H8B C8 H8C 109.5
C4 C9 H9A 109.5
C4 C9 H9B 109.5
H9A C9 H9B 109.5
C4 C9 H9C 109.5
H9A C9 H9C 109.5
H9B C9 H9C 109.5
C5 C10 H10A 109.5
C5 C10 H10B 109.5
H10A C10 H10B 109.5
C5 C10 H10C 109.5
H10A C10 H10C 109.5
H10B C10 H10C 109.5
O1 C11 C12 122.0(3)
O1 C11 C16 120.0(3)
C12 C11 C16 118.0(3)
C13 C12 C11 120.5(3)
C13 C12 C17 117.1(3)
C11 C12 C17 122.0(3)
C14 C13 C12 119.5(3)
C14 C13 H13 120.3
C12 C13 H13 120.3
C13 C14 C15 121.1(3)
C13 C14 Br1 119.0(3)
C15 C14 Br1 119.9(3)
C16 C15 C14 121.3(3)
C16 C15 H15 119.4
C14 C15 H15 119.4
C15 C16 C11 119.5(3)
C15 C16 C18 121.5(3)
C11 C16 C18 119.0(3)
N1 C17 C12 127.7(3)
N1 C17 H17 116.1
C12 C17 H17 116.1
C23 C21 C22 108.7(4)
C23 C21 C24 111.1(4)
C22 C21 C24 109.9(4)
C23 C21 N1 113.1(4)
C22 C21 N1 108.4(3)
C24 C21 N1 105.4(3)
C21 C22 H22A 109.5
C21 C22 H22B 109.5
H22A C22 H22B 109.5
C21 C22 H22C 109.5
H22A C22 H22C 109.5
H22B C22 H22C 109.5
C21 C23 H23A 109.5
C21 C23 H23B 109.5
H23A C23 H23B 109.5
C21 C23 H23C 109.5
H23A C23 H23C 109.5
H23B C23 H23C 109.5
C21 C24 H24A 109.5
C21 C24 H24B 109.5
H24A C24 H24B 109.5
C21 C24 H24C 109.5
H24A C24 H24C 109.5
H24B C24 H24C 109.5
Cl3 C25 Cl4 110.8(4)
Cl3 C25 Cl2 113.6(3)
Cl4 C25 Cl2 109.1(4)
Cl3 C25 H25 107.7
Cl4 C25 H25 107.7
Cl2 C25 H25 107.7
O1 Cr1 N1 87.78(11)
O1 Cr1 C1 93.91(12)
N1 Cr1 C1 108.98(15)
O1 Cr1 C2 91.74(13)
N1 Cr1 C2 146.00(15)
C1 Cr1 C2 37.12(15)
O1 Cr1 C5 127.37(13)
N1 Cr1 C5 92.93(14)
C1 Cr1 C5 36.87(14)
C2 Cr1 C5 60.97(14)
O1 Cr1 C4 151.57(13)
N1 Cr1 C4 112.11(14)
C1 Cr1 C4 61.14(14)
C2 Cr1 C4 60.30(15)
C5 Cr1 C4 36.31(14)
O1 Cr1 C3 121.93(13)
N1 Cr1 C3 147.79(14)
C1 Cr1 C3 60.93(15)
C2 Cr1 C3 35.99(15)
C5 Cr1 C3 60.14(15)
C4 Cr1 C3 35.67(15)
O1 Cr1 Cl1 94.67(8)
N1 Cr1 Cl1 100.14(9)
C1 Cr1 Cl1 149.90(11)
C2 Cr1 Cl1 113.77(12)
C5 Cr1 Cl1 136.50(11)
C4 Cr1 Cl1 101.17(11)
C3 Cr1 Cl1 90.25(11)
C17 N1 C21 115.1(3)
C17 N1 Cr1 117.6(2)
C21 N1 Cr1 127.3(2)
C11 O1 Cr1 123.6(2)

loop_
_geom_bond_atom_site_label_1
_geom_bond_atom_site_label_2
_geom_bond_distance
C20B C18 1.503(17)
C20B H20A 0.9600
C20B H20B 0.9600
C20B H20C 0.9600
C19B C18 1.47(3)
C19B H19A 0.9600
C19B H19B 0.9600
C19B H19C 0.9600
C20A C18 1.520(14)
C20A H20D 0.9600
C20A H20E 0.9600
C20A H20F 0.9600
C19A C18 1.57(2)
C19A H19D 0.9600
C19A H19E 0.9600
C19A H19F 0.9600
C18 C16 1.520(5)
C18 H18A 0.9800
C18 H18B 0.9801
Br1 C14 1.909(3)
C1 C5 1.418(5)
C1 C2 1.426(6)
C1 C6 1.484(5)
C1 Cr1 2.223(4)
C2 C3 1.406(6)
C2 C7 1.499(6)
C2 Cr1 2.255(4)
C3 C4 1.403(6)
C3 C8 1.498(6)
C3 Cr1 2.293(3)
C4 C5 1.417(6)
C4 C9 1.510(6)
C4 Cr1 2.288(4)
C5 C10 1.494(6)
C5 Cr1 2.260(4)
C6 H6A 0.9600
C6 H6B 0.9600
C6 H6C 0.9600
C7 H7A 0.9600
C7 H7B 0.9600
C7 H7C 0.9600
C8 H8A 0.9600
C8 H8B 0.9600
C8 H8C 0.9600
C9 H9A 0.9600
C9 H9B 0.9600
C9 H9C 0.9600
C10 H10A 0.9600
C10 H10B 0.9600
C10 H10C 0.9600
C11 O1 1.303(4)
C11 C12 1.420(5)
C11 C16 1.435(5)
C12 C13 1.405(5)
C12 C17 1.430(5)
C13 C14 1.371(5)
C13 H13 0.9300
C14 C15 1.385(5)
C15 C16 1.375(5)
C15 H15 0.9300
C17 N1 1.302(5)
C17 H17 0.9300
C21 C23 1.516(7)
C21 C22 1.522(6)
C21 C24 1.523(7)
C21 N1 1.532(5)
C22 H22A 0.9600
C22 H22B 0.9600
C22 H22C 0.9600
C23 H23A 0.9600
C23 H23B 0.9600
C23 H23C 0.9600
C24 H24A 0.9600
C24 H24B 0.9600
C24 H24C 0.9600
C25 Cl3 1.702(7)
C25 Cl4 1.711(6)
C25 Cl2 1.747(7)
C25 H25 0.9800
Cl1 Cr1 2.3359(12)
Cr1 O1 1.928(2)
Cr1 N1 2.097(3)
